data_4131622
loop_
_publ_author_name
'Kuznetsov, Dmitry M.'
'Kutateladze, Andrei G.'

_publ_section_title
;
 Step-Economical Photoassisted Diversity-Oriented Synthesis: Sustaining
 Cascade Photoreactions in Oxalyl Anilides to Access Complex
 Polyheterocyclic Molecular Architectures.
;
_journal_issue 46
_journal_name_full 'Journal of the American Chemical Society'
_journal_page_first 16584
_journal_page_last 16590
_journal_paper_doi 10.1021/jacs.7b07598
_journal_volume 139
_journal_year 2017
_chemical_formula_moiety 'C23 H18 N2 O4'
_chemical_formula_sum 'C23 H18 N2 O4'
_chemical_formula_weight 386.39
_space_group_crystal_system monoclinic
_space_group_IT_number 14
_space_group_name_Hall '-P 2yn'
_space_group_name_H-M_alt 'P 1 21/n 1'
_atom_sites_solution_hydrogens geom
_cell_angle_alpha 90
_cell_angle_beta 96.9050(10)
_cell_angle_gamma 90
_cell_formula_units_Z 4
_cell_length_a 10.2794(10)
_cell_length_b 15.4093(15)
_cell_length_c 11.6753(11)
_cell_measurement_reflns_used 9954
_cell_measurement_temperature 296.(2)
_cell_measurement_theta_max 24.2598
_cell_measurement_theta_min 2.1987
_cell_volume 1835.9(3)
_computing_cell_refinement 'SAINT V8.37A (Bruker AXS Inc., 2015)'
_computing_data_collection 'Bruker Instrument Service v2016.11.0.2'
_computing_data_reduction 'SAINT V8.37A (Bruker AXS Inc., 2015)'
_computing_molecular_graphics 'shelXle (C.B. Huebschle, rev 807)'
_computing_structure_refinement 'SHELXL-2014/7 (Sheldrick, 2014)'
_computing_structure_solution 'XT, VERSION 2014/5'
_diffrn_ambient_temperature 296.(2)
_diffrn_detector_area_resol_mean 8.3333
_diffrn_measured_fraction_theta_full 1.000
_diffrn_measured_fraction_theta_max 1.000
_diffrn_measurement_device_type 'Bruker D8 APEX II Diffractometer'
_diffrn_radiation_monochromator graphite
_diffrn_radiation_type 'Mo K\a'
_diffrn_radiation_wavelength 0.71073
_diffrn_reflns_av_R_equivalents 0.0444
_diffrn_reflns_av_unetI/netI 0.0179
_diffrn_reflns_limit_h_max 12
_diffrn_reflns_limit_h_min -12
_diffrn_reflns_limit_k_max 19
_diffrn_reflns_limit_k_min -19
_diffrn_reflns_limit_l_max 14
_diffrn_reflns_limit_l_min -14
_diffrn_reflns_number 55332
_diffrn_reflns_theta_full 26.37
_diffrn_reflns_theta_max 26.37
_diffrn_reflns_theta_min 2.20
_diffrn_source 'sealed tube'
_diffrn_source_type 'Siemens KFFMO2K-90'
_exptl_absorpt_coefficient_mu 0.097
_exptl_absorpt_correction_T_max 0.99
_exptl_absorpt_correction_T_min 0.96
_exptl_absorpt_correction_type multi-scan
_exptl_absorpt_process_details
;
Krause, L.; Herbst-Irmer, R.; Sheldrick, G. M.; Stalke, D. (2015). J. Appl.
Cryst. 48, 3-10.
;
_exptl_crystal_colour 'clear colourless'
_exptl_crystal_density_diffrn 1.398
_exptl_crystal_density_method 'not measured'
_exptl_crystal_description Plate
_exptl_crystal_F_000 808
_exptl_crystal_size_max 0.350
_exptl_crystal_size_mid 0.240
_exptl_crystal_size_min 0.070
_refine_diff_density_max 0.215
_refine_diff_density_min -0.202
_refine_ls_extinction_method none
_refine_ls_goodness_of_fit_ref 1.087
_refine_ls_matrix_type full
_refine_ls_number_parameters 263
_refine_ls_number_reflns 3749
_refine_ls_number_restraints 0
_refine_ls_restrained_S_all 1.087
_refine_ls_R_factor_all 0.0629
_refine_ls_R_factor_gt 0.0476
_refine_ls_shift/su_max 0.000
_refine_ls_shift/su_mean 0.000
_refine_ls_structure_factor_coef Fsqd
_refine_ls_weighting_details 'w=1/[\s^2^(Fo^2^)+(0.0359P)^2^+0.8557P] where P=(Fo^2^+2Fc^2^)/3'
_refine_ls_weighting_scheme calc
_refine_ls_wR_factor_gt 0.0993
_refine_ls_wR_factor_ref 0.1084
_reflns_number_gt 2985
_reflns_number_total 3749
_reflns_threshold_expression 'I > 2\s(I)'
_cod_data_source_file ja7b07598_si_010.cif
_cod_data_source_block dmk36974_frac27
_cod_depositor_comments
;
The following automatic conversions were performed:

data item '_exptl_absorpt_correction_type' value 'Multi-Scan' was
changed to 'multi-scan' in accordance with the
/home/saulius/struct/COD-crude-data/automatic-downloads/DataCite-retrospective/ACS/depositions/lib/dictionaries/cif_core.dic
dictionary named 'cif_core.dic' version 2.4.2 last updated on
2011-04-26.

Automatic conversion script
Id: cif_fix_values 6909 2019-04-08 15:41:33Z antanas 
;
_cod_database_code 4131622

loop_
_space_group_symop_operation_xyz
'x, y, z'
'-x+1/2, y+1/2, -z+1/2'
'-x, -y, -z'
'x-1/2, -y-1/2, z-1/2'

loop_
_atom_site_type_symbol
_atom_site_label
_atom_site_fract_x
_atom_site_fract_y
_atom_site_fract_z
_atom_site_U_iso_or_equiv
_atom_site_adp_type
_atom_site_calc_flag
_atom_site_refinement_flags_adp
_atom_site_refinement_flags_posn
_atom_site_occupancy
O O1 0.90275(14) 0.45422(8) 0.73119(12) 0.0506(4) Uani d . . 1
O O2 0.85010(14) 0.44759(8) 0.47733(12) 0.0486(3) Uani d . . 1
O O3 0.63899(12) 0.68012(8) 0.64837(11) 0.0453(3) Uani d . . 1
O O4 0.79513(14) 0.76704(8) 0.29018(11) 0.0484(3) Uani d . . 1
N N1 0.88649(14) 0.60214(9) 0.69703(12) 0.0357(3) Uani d . . 1
N N2 0.83236(13) 0.59514(9) 0.50224(11) 0.0326(3) Uani d . . 1
C C1 0.87932(17) 0.63835(11) 0.80804(15) 0.0378(4) Uani d . . 1
C C2 0.94487(19) 0.60077(13) 0.90624(16) 0.0451(4) Uani d . . 1
H H2 0.9946 0.5509 0.9008 0.054 Uiso calc U R 1
C C3 0.9354(2) 0.63842(14) 1.01263(17) 0.0531(5) Uani d . . 1
H H3 0.9772 0.6127 1.0791 0.064 Uiso calc U R 1
C C4 0.8649(2) 0.71338(15) 1.02099(17) 0.0547(5) Uani d . . 1
H H4 0.862 0.7392 1.0926 0.066 Uiso calc U R 1
C C5 0.7982(2) 0.75055(13) 0.92326(16) 0.0485(5) Uani d . . 1
H H5 0.75 0.8011 0.9295 0.058 Uiso calc U R 1
C C6 0.80271(18) 0.71274(12) 0.81562(15) 0.0404(4) Uani d . . 1
C C7 0.72148(18) 0.74667(12) 0.71210(16) 0.0429(4) Uani d . . 1
H H7 0.6836 0.8047 0.7175 0.052 Uiso calc U R 1
C C8 0.74594(17) 0.71688(11) 0.59770(15) 0.0353(4) Uani d . . 1
C C9 0.71723(18) 0.76261(11) 0.48219(15) 0.0395(4) Uani d . . 1
H H9A 0.7237 0.825 0.4929 0.047 Uiso calc U R 1
H H9B 0.6291 0.7489 0.4475 0.047 Uiso calc U R 1
C C10 0.81807(18) 0.73172(11) 0.40273(15) 0.0369(4) Uani d . . 1
C C11 0.95235(18) 0.74944(11) 0.46546(16) 0.0419(4) Uani d . . 1
H H11 1.0135 0.784 0.4345 0.05 Uiso calc U R 1
C C12 0.97673(18) 0.71223(11) 0.56767(16) 0.0393(4) Uani d . . 1
H H12 1.0546 0.719 0.6163 0.047 Uiso calc U R 1
C C13 0.86326(16) 0.65738(10) 0.59631(14) 0.0328(4) Uani d . . 1
C C14 0.88561(16) 0.51636(11) 0.66762(15) 0.0356(4) Uani d . . 1
C C15 0.85545(16) 0.51282(10) 0.53617(15) 0.0343(4) Uani d . . 1
C C16 0.80655(17) 0.63052(11) 0.38531(14) 0.0348(4) Uani d . . 1
H H16 0.8765 0.6114 0.3411 0.042 Uiso calc U R 1
C C17 0.67686(18) 0.59991(11) 0.32389(15) 0.0384(4) Uani d . . 1
C C18 0.5704(2) 0.58059(15) 0.38144(19) 0.0545(5) Uani d . . 1
H H18 0.5779 0.5854 0.4614 0.065 Uiso calc U R 1
C C19 0.4531(2) 0.55426(17) 0.3213(2) 0.0724(7) Uani d . . 1
H H19 0.3823 0.5415 0.3612 0.087 Uiso calc U R 1
C C20 0.4399(3) 0.54670(16) 0.2038(2) 0.0748(8) Uani d . . 1
H H20 0.3606 0.529 0.1638 0.09 Uiso calc U R 1
C C21 0.5441(3) 0.56535(14) 0.1457(2) 0.0693(7) Uani d . . 1
H H21 0.5353 0.5605 0.0658 0.083 Uiso calc U R 1
C C22 0.6629(2) 0.59150(12) 0.20479(17) 0.0530(5) Uani d . . 1
H H22 0.7334 0.6034 0.1643 0.064 Uiso calc U R 1
C C23 0.8066(3) 0.85904(13) 0.2818(2) 0.0690(7) Uani d . . 1
H H23A 0.8002 0.8755 0.202 0.103 Uiso calc U R 1
H H23B 0.8898 0.8772 0.3205 0.103 Uiso calc U R 1
H H23C 0.7375 0.8863 0.3171 0.103 Uiso calc U R 1

loop_
_atom_site_aniso_label
_atom_site_aniso_U_11
_atom_site_aniso_U_22
_atom_site_aniso_U_33
_atom_site_aniso_U_12
_atom_site_aniso_U_13
_atom_site_aniso_U_23
O1 0.0626(9) 0.0325(7) 0.0538(8) 0.0021(6) -0.0042(7) 0.0088(6)
O2 0.0603(9) 0.0274(7) 0.0568(8) 0.0024(6) 0.0022(7) -0.0082(6)
O3 0.0380(7) 0.0489(8) 0.0499(7) 0.0010(6) 0.0084(6) 0.0017(6)
O4 0.0717(9) 0.0329(7) 0.0407(7) -0.0045(6) 0.0079(6) 0.0063(5)
N1 0.0404(8) 0.0288(7) 0.0373(8) 0.0036(6) 0.0017(6) 0.0000(6)
N2 0.0349(7) 0.0260(7) 0.0367(7) 0.0007(6) 0.0040(6) -0.0028(6)
C1 0.0402(10) 0.0356(9) 0.0373(9) -0.0068(8) 0.0039(7) -0.0013(7)
C2 0.0485(11) 0.0401(10) 0.0450(10) -0.0065(9) -0.0010(8) 0.0042(8)
C3 0.0611(13) 0.0588(13) 0.0379(10) -0.0200(11) -0.0007(9) 0.0053(9)
C4 0.0660(14) 0.0603(13) 0.0400(11) -0.0210(11) 0.0149(10) -0.0077(10)
C5 0.0571(12) 0.0452(11) 0.0461(11) -0.0075(9) 0.0183(9) -0.0065(9)
C6 0.0450(10) 0.0378(10) 0.0398(9) -0.0033(8) 0.0108(8) -0.0020(8)
C7 0.0477(11) 0.0355(10) 0.0472(10) 0.0085(8) 0.0119(8) -0.0036(8)
C8 0.0359(9) 0.0285(9) 0.0420(9) 0.0033(7) 0.0068(7) -0.0001(7)
C9 0.0453(10) 0.0293(9) 0.0439(10) 0.0088(8) 0.0052(8) 0.0013(7)
C10 0.0458(10) 0.0272(9) 0.0384(9) -0.0004(7) 0.0073(8) 0.0019(7)
C11 0.0453(10) 0.0280(9) 0.0539(11) -0.0063(8) 0.0123(9) -0.0019(8)
C12 0.0361(9) 0.0300(9) 0.0514(11) -0.0014(7) 0.0033(8) -0.0060(8)
C13 0.0364(9) 0.0258(8) 0.0361(9) 0.0017(7) 0.0036(7) -0.0017(7)
C14 0.0306(9) 0.0290(9) 0.0461(10) 0.0022(7) 0.0000(7) 0.0021(7)
C15 0.0299(9) 0.0255(8) 0.0471(10) 0.0007(7) 0.0030(7) -0.0011(7)
C16 0.0405(9) 0.0294(9) 0.0356(9) 0.0013(7) 0.0093(7) 0.0002(7)
C17 0.0457(10) 0.0266(8) 0.0420(10) -0.0001(7) 0.0014(8) 0.0006(7)
C18 0.0448(11) 0.0640(14) 0.0543(12) -0.0063(10) 0.0042(9) -0.0042(10)
C19 0.0465(13) 0.0810(18) 0.0872(19) -0.0108(12) -0.0021(12) -0.0053(14)
C20 0.0662(17) 0.0590(15) 0.089(2) -0.0096(13) -0.0301(14) 0.0015(14)
C21 0.104(2) 0.0445(13) 0.0509(13) -0.0090(13) -0.0241(13) 0.0018(10)
C22 0.0790(15) 0.0360(10) 0.0428(11) -0.0082(10) 0.0028(10) 0.0021(8)
C23 0.111(2) 0.0368(11) 0.0583(14) -0.0066(12) 0.0057(13) 0.0121(10)

loop_
_atom_type_symbol
_atom_type_description
_atom_type_scat_dispersion_real
_atom_type_scat_dispersion_imag
_atom_type_scat_source
C C 0.0033 0.0016 'International Tables Vol C Tables 4.2.6.8 and 6.1.1.4'
H H 0.0000 0.0000 'International Tables Vol C Tables 4.2.6.8 and 6.1.1.4'
N N 0.0061 0.0033 'International Tables Vol C Tables 4.2.6.8 and 6.1.1.4'
O O 0.0106 0.0060 'International Tables Vol C Tables 4.2.6.8 and 6.1.1.4'

loop_
_geom_angle_atom_site_label_1
_geom_angle_atom_site_label_2
_geom_angle_atom_site_label_3
_geom_angle
C8 O3 C7 60.52(11)
C10 O4 C23 116.11(15)
C14 N1 C1 127.58(15)
C14 N1 C13 111.68(13)
C1 N1 C13 119.23(13)
C15 N2 C13 112.53(13)
C15 N2 C16 129.29(14)
C13 N2 C16 117.01(13)
C2 C1 C6 120.77(17)
C2 C1 N1 121.16(17)
C6 C1 N1 118.07(15)
C1 C2 C3 119.18(19)
C1 C2 H2 120.4
C3 C2 H2 120.4
C4 C3 C2 120.71(19)
C4 C3 H3 119.6
C2 C3 H3 119.6
C3 C4 C5 120.22(19)
C3 C4 H4 119.9
C5 C4 H4 119.9
C4 C5 C6 120.3(2)
C4 C5 H5 119.8
C6 C5 H5 119.8
C5 C6 C1 118.71(18)
C5 C6 C7 120.87(17)
C1 C6 C7 120.29(16)
C8 C7 O3 58.14(11)
C8 C7 C6 119.54(15)
O3 C7 C6 113.60(15)
C8 C7 H7 117.3
O3 C7 H7 117.3
C6 C7 H7 117.3
O3 C8 C7 61.34(11)
O3 C8 C13 114.69(14)
C7 C8 C13 115.08(15)
O3 C8 C9 118.37(14)
C7 C8 C9 128.97(15)
C13 C8 C9 109.94(14)
C8 C9 C10 108.48(14)
C8 C9 H9A 110.0
C10 C9 H9A 110.0
C8 C9 H9B 110.0
C10 C9 H9B 110.0
H9A C9 H9B 108.4
O4 C10 C11 114.95(15)
O4 C10 C9 112.92(14)
C11 C10 C9 107.05(14)
O4 C10 C16 105.03(13)
C11 C10 C16 107.00(14)
C9 C10 C16 109.67(14)
C12 C11 C10 115.06(16)
C12 C11 H11 122.5
C10 C11 H11 122.5
C11 C12 C13 112.05(16)
C11 C12 H12 124.0
C13 C12 H12 124.0
N1 C13 N2 102.93(12)
N1 C13 C12 116.90(14)
N2 C13 C12 107.72(13)
N1 C13 C8 113.61(14)
N2 C13 C8 107.64(13)
C12 C13 C8 107.48(13)
O1 C14 N1 127.96(17)
O1 C14 C15 125.71(16)
N1 C14 C15 106.33(14)
O2 C15 N2 128.38(17)
O2 C15 C14 125.92(15)
N2 C15 C14 105.66(14)
N2 C16 C17 112.13(14)
N2 C16 C10 104.23(13)
C17 C16 C10 114.75(14)
N2 C16 H16 108.5
C17 C16 H16 108.5
C10 C16 H16 108.5
C18 C17 C22 118.31(18)
C18 C17 C16 122.74(16)
C22 C17 C16 118.95(17)
C19 C18 C17 120.6(2)
C19 C18 H18 119.7
C17 C18 H18 119.7
C20 C19 C18 120.7(2)
C20 C19 H19 119.7
C18 C19 H19 119.7
C21 C20 C19 119.4(2)
C21 C20 H20 120.3
C19 C20 H20 120.3
C20 C21 C22 120.7(2)
C20 C21 H21 119.7
C22 C21 H21 119.7
C17 C22 C21 120.3(2)
C17 C22 H22 119.9
C21 C22 H22 119.9
O4 C23 H23A 109.5
O4 C23 H23B 109.5
H23A C23 H23B 109.5
O4 C23 H23C 109.5
H23A C23 H23C 109.5
H23B C23 H23C 109.5

loop_
_geom_bond_atom_site_label_1
_geom_bond_atom_site_label_2
_geom_bond_distance
O1 C14 1.211(2)
O2 C15 1.215(2)
O3 C8 1.427(2)
O3 C7 1.474(2)
O4 C10 1.416(2)
O4 C23 1.427(2)
N1 C14 1.365(2)
N1 C1 1.421(2)
N1 C13 1.448(2)
N2 C15 1.341(2)
N2 C13 1.464(2)
N2 C16 1.464(2)
C1 C2 1.385(2)
C1 C6 1.400(3)
C2 C3 1.385(3)
C2 H2 0.93
C3 C4 1.373(3)
C3 H3 0.93
C4 C5 1.383(3)
C4 H4 0.93
C5 C6 1.391(3)
C5 H5 0.93
C6 C7 1.479(3)
C7 C8 1.462(2)
C7 H7 0.98
C8 C13 1.517(2)
C8 C9 1.519(2)
C9 C10 1.547(2)
C9 H9A 0.97
C9 H9B 0.97
C10 C11 1.508(3)
C10 C16 1.575(2)
C11 C12 1.320(3)
C11 H11 0.93
C12 C13 1.510(2)
C12 H12 0.93
C14 C15 1.530(2)
C16 C17 1.511(2)
C16 H16 0.98
C17 C18 1.384(3)
C17 C22 1.387(3)
C18 C19 1.382(3)
C18 H18 0.93
C19 C20 1.368(4)
C19 H19 0.93
C20 C21 1.365(4)
C20 H20 0.93
C21 C22 1.388(3)
C21 H21 0.93
C22 H22 0.93
C23 H23A 0.96
C23 H23B 0.96
C23 H23C 0.96

loop_
_geom_torsion_atom_site_label_1
_geom_torsion_atom_site_label_2
_geom_torsion_atom_site_label_3
_geom_torsion_atom_site_label_4
_geom_torsion
C14 N1 C1 C2 39.4(3)
C13 N1 C1 C2 -155.91(16)
C14 N1 C1 C6 -139.92(18)
C13 N1 C1 C6 24.8(2)
C6 C1 C2 C3 -0.9(3)
N1 C1 C2 C3 179.83(17)
C1 C2 C3 C4 -1.7(3)
C2 C3 C4 C5 2.4(3)
C3 C4 C5 C6 -0.5(3)
C4 C5 C6 C1 -2.1(3)
C4 C5 C6 C7 173.86(18)
C2 C1 C6 C5 2.8(3)
N1 C1 C6 C5 -177.93(16)
C2 C1 C6 C7 -173.18(17)
N1 C1 C6 C7 6.1(3)
C8 O3 C7 C6 -111.22(17)
C5 C6 C7 C8 168.49(17)
C1 C6 C7 C8 -15.6(3)
C5 C6 C7 O3 -125.99(18)
C1 C6 C7 O3 49.9(2)
C7 O3 C8 C13 106.28(17)
C7 O3 C8 C9 -121.28(17)
C6 C7 C8 O3 100.93(18)
O3 C7 C8 C13 -105.65(16)
C6 C7 C8 C13 -4.7(2)
O3 C7 C8 C9 104.7(2)
C6 C7 C8 C9 -154.33(18)
O3 C8 C9 C10 -134.13(15)
C7 C8 C9 C10 151.20(18)
C13 C8 C9 C10 0.36(19)
C23 O4 C10 C11 -59.7(2)
C23 O4 C10 C9 63.5(2)
C23 O4 C10 C16 -177.02(18)
C8 C9 C10 O4 176.65(14)
C8 C9 C10 C11 -55.84(18)
C8 C9 C10 C16 59.90(19)
O4 C10 C11 C12 -176.13(15)
C9 C10 C11 C12 57.57(19)
C16 C10 C11 C12 -59.9(2)
C10 C11 C12 C13 1.8(2)
C14 N1 C13 N2 6.52(18)
C1 N1 C13 N2 -160.50(14)
C14 N1 C13 C12 -111.30(16)
C1 N1 C13 C12 81.68(19)
C14 N1 C13 C8 122.60(15)
C1 N1 C13 C8 -44.4(2)
C15 N2 C13 N1 -9.66(17)
C16 N2 C13 N1 -178.44(13)
C15 N2 C13 C12 114.44(15)
C16 N2 C13 C12 -54.34(18)
C15 N2 C13 C8 -129.94(14)
C16 N2 C13 C8 61.28(17)
C11 C12 C13 N1 170.04(15)
C11 C12 C13 N2 54.86(19)
C11 C12 C13 C8 -60.87(19)
O3 C8 C13 N1 -35.6(2)
C7 C8 C13 N1 32.9(2)
C9 C8 C13 N1 -171.87(14)
O3 C8 C13 N2 77.72(17)
C7 C8 C13 N2 146.14(15)
C9 C8 C13 N2 -58.59(17)
O3 C8 C13 C12 -166.50(14)
C7 C8 C13 C12 -98.08(18)
C9 C8 C13 C12 57.19(18)
C1 N1 C14 O1 -14.9(3)
C13 N1 C14 O1 179.45(17)
C1 N1 C14 C15 163.99(16)
C13 N1 C14 C15 -1.68(18)
C13 N2 C15 O2 -173.39(17)
C16 N2 C15 O2 -6.3(3)
C13 N2 C15 C14 8.78(18)
C16 N2 C15 C14 175.83(15)
O1 C14 C15 O2 -3.3(3)
N1 C14 C15 O2 177.76(17)
O1 C14 C15 N2 174.55(17)
N1 C14 C15 N2 -4.35(18)
C15 N2 C16 C17 67.1(2)
C13 N2 C16 C17 -126.32(15)
C15 N2 C16 C10 -168.18(16)
C13 N2 C16 C10 -1.61(18)
O4 C10 C16 N2 179.22(13)
C11 C10 C16 N2 56.62(17)
C9 C10 C16 N2 -59.16(17)
O4 C10 C16 C17 -57.76(18)
C11 C10 C16 C17 179.64(14)
C9 C10 C16 C17 63.86(19)
N2 C16 C17 C18 30.5(2)
C10 C16 C17 C18 -88.2(2)
N2 C16 C17 C22 -150.15(16)
C10 C16 C17 C22 91.2(2)
C22 C17 C18 C19 -0.5(3)
C16 C17 C18 C19 178.9(2)
C17 C18 C19 C20 0.1(4)
C18 C19 C20 C21 0.1(4)
C19 C20 C21 C22 0.2(4)
C18 C17 C22 C21 0.8(3)
C16 C17 C22 C21 -178.58(18)
C20 C21 C22 C17 -0.7(3)
